data_2013851
loop_
_publ_author_name
'Carvalho, Carlos E. M.'
'Wardell, Solange M. S. V.'
'Wardell, James L.'
'Skakle, Janet M. S.,'
'Low, John N.'
'Glidewell, Christopher'

_publ_section_title
;
 Three <i>N</i>^2^-benzoyloxybenzamidines: sheet structures built from
 hard and soft hydrogen bonds and aromatic \p--\p stacking interactions
;
_journal_issue 1
_journal_name_full 'Acta Crystallographica Section C'
_journal_page_first o28
_journal_page_last o32
_journal_paper_doi 10.1107/S0108270103025435
_journal_volume 60
_journal_year 2004
_chemical_formula_iupac 'C14 H12 N2 O3'
_chemical_formula_moiety 'C14 H12 N2 O3'
_chemical_formula_sum 'C14 H12 N2 O3'
_chemical_formula_weight 256.26
_chemical_name_systematic
;
N^2^-Benzoyloxy-2-hydroxybenzamidine
;
_space_group_IT_number 14
_symmetry_cell_setting monoclinic
_symmetry_space_group_name_Hall '-P 2yn'
_symmetry_space_group_name_H-M 'P 1 21/n 1'
_atom_sites_solution_hydrogens geom
_atom_sites_solution_primary direct
_atom_sites_solution_secondary difmap
_cell_angle_alpha 90.00
_cell_angle_beta 99.202(3)
_cell_angle_gamma 90.00
_cell_formula_units_Z 4
_cell_length_a 4.6463(3)
_cell_length_b 22.1280(13)
_cell_length_c 11.9551(9)
_cell_measurement_reflns_used 2549
_cell_measurement_temperature 120(2)
_cell_measurement_theta_max 27.52
_cell_measurement_theta_min 3.26
_cell_volume 1213.33(14)
_computing_cell_refinement 'DENZO--SMN (Otwinowski & Minor, 1997)'
_computing_data_collection 'KappaCCD Server Software (Nonius, 1997)'
_computing_data_reduction DENZO--SMN
_computing_molecular_graphics 'PLATON (Spek, 2003)'
_computing_publication_material 'SHELXL-97 (Sheldrick, 1997) and PRPKAPPA (Ferguson, 1999)'
_computing_structure_refinement 'SHELXL97 (Sheldrick, 1997)'
_computing_structure_solution 'SHELXS97 (Sheldrick, 1997)'
_diffrn_ambient_temperature 120(2)
_diffrn_measured_fraction_theta_full 0.998
_diffrn_measured_fraction_theta_max 0.917
_diffrn_measurement_device_type 'Nonius KappaCCD'
_diffrn_measurement_method '\f scans, and \w scans with \k offsets'
_diffrn_radiation_monochromator graphite
_diffrn_radiation_source 'rotating anode'
_diffrn_radiation_type 'Mo K\a'
_diffrn_radiation_wavelength 0.71073
_diffrn_reflns_av_R_equivalents 0.0653
_diffrn_reflns_av_sigmaI/netI 0.0922
_diffrn_reflns_limit_h_max 5
_diffrn_reflns_limit_h_min -5
_diffrn_reflns_limit_k_max 28
_diffrn_reflns_limit_k_min -27
_diffrn_reflns_limit_l_max 15
_diffrn_reflns_limit_l_min -15
_diffrn_reflns_number 8910
_diffrn_reflns_theta_full 25.50
_diffrn_reflns_theta_max 27.52
_diffrn_reflns_theta_min 3.26
_diffrn_standards_decay_% negligible
_exptl_absorpt_coefficient_mu 0.101
_exptl_absorpt_correction_T_max 0.998
_exptl_absorpt_correction_T_min 0.970
_exptl_absorpt_correction_type multi-scan
_exptl_absorpt_process_details '(DENZO--SMN; Otwinowski & Minor, 1997)'
_exptl_crystal_colour colourless
_exptl_crystal_density_diffrn 1.403
_exptl_crystal_density_method 'not measured'
_exptl_crystal_description plate
_exptl_crystal_F_000 536
_exptl_crystal_size_max 0.25
_exptl_crystal_size_mid 0.10
_exptl_crystal_size_min 0.01
_refine_diff_density_max 0.319
_refine_diff_density_min -0.221
_refine_ls_extinction_method none
_refine_ls_goodness_of_fit_ref 0.981
_refine_ls_hydrogen_treatment constr
_refine_ls_matrix_type full
_refine_ls_number_parameters 173
_refine_ls_number_reflns 2549
_refine_ls_number_restraints 0
_refine_ls_restrained_S_all 0.981
_refine_ls_R_factor_all 0.1248
_refine_ls_R_factor_gt 0.0556
_refine_ls_shift/su_max 0.000
_refine_ls_shift/su_mean 0.000
_refine_ls_structure_factor_coef Fsqd
_refine_ls_weighting_details 'w=1/[\s^2^(Fo^2^)+(0.0626P)^2^] where P=(Fo^2^+2Fc^2^)/3'
_refine_ls_weighting_scheme calc
_refine_ls_wR_factor_gt 0.1089
_refine_ls_wR_factor_ref 0.1331
_reflns_number_gt 1412
_reflns_number_total 2549
_reflns_threshold_expression I>2\s(I)
_cod_data_source_file sk1677.cif
_cod_data_source_block III
_cod_depositor_comments
;
The following automatic conversions were performed:

'_exptl_absorpt_correction_type' value 'Multi-scan' changed to
'multi-scan' according to
/home/saulius/struct/CIF-dictionaries/cif_core.dic dictionary named
'cif_core.dic' version 2.4.1 from 2010-06-29.

Automatic conversion script
Id: cif_fix_values 1715 2011-07-08 13:25:40Z adriana 
;
_cod_original_sg_symbol_H-M 'P 21/n'
_cod_database_code 2013851
_cod_database_fobs_code 2013851

loop_
_symmetry_equiv_pos_as_xyz
'x, y, z'
'-x+1/2, y+1/2, -z+1/2'
'-x, -y, -z'
'x-1/2, -y-1/2, z-1/2'

loop_
_atom_site_label
_atom_site_fract_x
_atom_site_fract_y
_atom_site_fract_z
_atom_site_U_iso_or_equiv
_atom_site_adp_type
_atom_site_calc_flag
_atom_site_refinement_flags
_atom_site_occupancy
_atom_site_disorder_assembly
_atom_site_disorder_group
_atom_site_type_symbol
O1 0.3688(3) 0.18366(6) 0.20049(11) 0.0294(4) Uani d . 1 . . O
O5 0.2346(3) 0.15005(7) 0.02115(12) 0.0383(4) Uani d . 1 . . O
O121 0.7525(3) 0.28621(7) 0.00167(11) 0.0359(4) Uani d . 1 . . O
N2 0.5570(4) 0.22553(8) 0.15460(14) 0.0289(5) Uani d . 1 . . N
N4 0.6513(4) 0.25484(8) 0.34554(14) 0.0301(5) Uani d . 1 . . N
C3 0.6859(4) 0.25965(9) 0.23640(17) 0.0240(5) Uani d . 1 . . C
C5 0.2209(4) 0.14696(9) 0.12101(18) 0.0268(5) Uani d . 1 . . C
C11 0.8891(4) 0.30561(9) 0.20344(16) 0.0241(5) Uani d . 1 . . C
C12 0.9117(4) 0.31623(9) 0.09000(17) 0.0252(5) Uani d . 1 . . C
C13 1.1034(5) 0.35978(10) 0.06161(17) 0.0314(6) Uani d . 1 . . C
C14 1.2743(4) 0.39237(9) 0.14485(18) 0.0302(5) Uani d . 1 . . C
C15 1.2559(5) 0.38254(9) 0.25700(18) 0.0305(5) Uani d . 1 . . C
C16 1.0651(4) 0.33982(10) 0.28583(16) 0.0289(5) Uani d . 1 . . C
C21 0.0454(4) 0.10209(9) 0.17318(17) 0.0270(5) Uani d . 1 . . C
C22 0.0324(5) 0.10087(10) 0.28767(18) 0.0315(6) Uani d . 1 . . C
C23 -0.1280(5) 0.05619(10) 0.33122(18) 0.0356(6) Uani d . 1 . . C
C24 -0.2764(5) 0.01349(10) 0.2605(2) 0.0344(6) Uani d . 1 . . C
C25 -0.2657(5) 0.01489(10) 0.1465(2) 0.0397(6) Uani d . 1 . . C
C26 -0.1052(5) 0.05889(10) 0.10217(17) 0.0358(6) Uani d . 1 . . C
H121 0.6558 0.2587 0.0267 0.054 Uiso calc R 1 . . H
H41 0.5067 0.2317 0.3590 0.045 Uiso d R 1 . . H
H42 0.7089 0.2848 0.3922 0.045 Uiso d R 1 . . H
H13 1.1162 0.3670 -0.0158 0.038 Uiso calc . 1 . . H
H14 1.4057 0.4218 0.1248 0.036 Uiso calc . 1 . . H
H15 1.3744 0.4051 0.3144 0.037 Uiso calc . 1 . . H
H16 1.0528 0.3334 0.3635 0.035 Uiso calc . 1 . . H
H22 0.1330 0.1305 0.3366 0.038 Uiso calc . 1 . . H
H23 -0.1353 0.0551 0.4101 0.043 Uiso calc . 1 . . H
H24 -0.3862 -0.0169 0.2907 0.041 Uiso calc . 1 . . H
H25 -0.3689 -0.0145 0.0978 0.048 Uiso calc . 1 . . H
H26 -0.0978 0.0596 0.0232 0.043 Uiso calc . 1 . . H

loop_
_atom_site_aniso_label
_atom_site_aniso_U_11
_atom_site_aniso_U_22
_atom_site_aniso_U_33
_atom_site_aniso_U_12
_atom_site_aniso_U_13
_atom_site_aniso_U_23
O1 0.0340(9) 0.0321(9) 0.0235(8) -0.0059(7) 0.0090(7) 0.0010(7)
O5 0.0509(10) 0.0413(11) 0.0231(9) -0.0070(8) 0.0071(7) 0.0016(7)
O121 0.0408(9) 0.0445(11) 0.0235(9) -0.0131(8) 0.0087(7) -0.0048(7)
N2 0.0319(11) 0.0298(11) 0.0271(11) -0.0067(8) 0.0114(9) 0.0013(8)
N4 0.0347(10) 0.0327(11) 0.0237(11) -0.0038(8) 0.0072(8) 0.0001(8)
C3 0.0241(12) 0.0258(13) 0.0228(12) 0.0087(9) 0.0058(10) 0.0014(9)
C5 0.0280(12) 0.0285(13) 0.0234(12) 0.0044(10) 0.0027(9) 0.0021(10)
C11 0.0236(11) 0.0265(12) 0.0231(12) 0.0057(9) 0.0062(9) 0.0003(9)
C12 0.0250(12) 0.0287(13) 0.0224(12) 0.0025(9) 0.0051(9) -0.0028(10)
C13 0.0369(13) 0.0361(14) 0.0228(12) -0.0016(11) 0.0101(10) 0.0027(10)
C14 0.0308(13) 0.0285(13) 0.0330(14) -0.0015(10) 0.0105(10) 0.0014(10)
C15 0.0316(12) 0.0308(14) 0.0283(13) 0.0003(10) 0.0023(10) -0.0047(10)
C16 0.0338(13) 0.0326(13) 0.0207(11) 0.0046(10) 0.0056(10) 0.0014(10)
C21 0.0267(12) 0.0261(13) 0.0279(13) 0.0045(10) 0.0038(10) 0.0021(10)
C22 0.0382(13) 0.0271(13) 0.0306(13) 0.0003(10) 0.0100(10) -0.0010(10)
C23 0.0450(14) 0.0328(14) 0.0324(13) 0.0042(11) 0.0164(11) 0.0040(11)
C24 0.0321(13) 0.0286(14) 0.0442(15) -0.0003(10) 0.0110(11) 0.0062(11)
C25 0.0408(14) 0.0344(15) 0.0408(16) -0.0078(11) -0.0035(12) 0.0009(12)
C26 0.0420(14) 0.0385(15) 0.0258(13) -0.0031(11) 0.0019(11) 0.0035(11)

loop_
_atom_type_symbol
_atom_type_description
_atom_type_scat_dispersion_real
_atom_type_scat_dispersion_imag
_atom_type_scat_source
C C 0.0033 0.0016 'International Tables Vol C Tables 4.2.6.8 and 6.1.1.4'
H H 0.0000 0.0000 'International Tables Vol C Tables 4.2.6.8 and 6.1.1.4'
N N 0.0061 0.0033 'International Tables Vol C Tables 4.2.6.8 and 6.1.1.4'
O O 0.0106 0.0060 'International Tables Vol C Tables 4.2.6.8 and 6.1.1.4'

loop_
_geom_angle_atom_site_label_1
_geom_angle_atom_site_label_2
_geom_angle_atom_site_label_3
_geom_angle
_geom_angle_publ_flag
C5 O1 N2 112.95(15) no
C12 O121 H121 109.5 no
C3 N2 O1 108.71(16) no
C3 N4 H41 115.9 no
C3 N4 H42 119.0 no
H41 N4 H42 119.1 no
N2 C3 N4 124.81(19) no
N2 C3 C11 115.69(18) no
N4 C3 C11 119.48(18) no
O5 C5 O1 124.06(19) no
O5 C5 C21 124.93(19) no
O1 C5 C21 111.00(18) no
C12 C11 C16 117.83(19) no
C12 C11 C3 121.54(18) no
C16 C11 C3 120.63(19) no
O121 C12 C13 116.01(18) no
O121 C12 C11 123.73(19) no
C13 C12 C11 120.26(19) no
C14 C13 C12 120.36(19) no
C14 C13 H13 119.8 no
C12 C13 H13 119.8 no
C13 C14 C15 120.3(2) no
C13 C14 H14 119.8 no
C15 C14 H14 119.8 no
C14 C15 C16 119.72(19) no
C14 C15 H15 120.1 no
C16 C15 H15 120.1 no
C15 C16 C11 121.52(19) no
C15 C16 H16 119.2 no
C11 C16 H16 119.2 no
C22 C21 C26 119.6(2) no
C22 C21 C5 122.96(19) no
C26 C21 C5 117.39(19) no
C21 C22 C23 119.8(2) no
C21 C22 H22 120.1 no
C23 C22 H22 120.1 no
C24 C23 C22 120.3(2) no
C24 C23 H23 119.8 no
C22 C23 H23 119.8 no
C25 C24 C23 120.0(2) no
C25 C24 H24 120.0 no
C23 C24 H24 120.0 no
C24 C25 C26 120.3(2) no
C24 C25 H25 119.9 no
C26 C25 H25 119.9 no
C25 C26 C21 120.0(2) no
C25 C26 H26 120.0 no
C21 C26 H26 120.0 no

loop_
_geom_bond_atom_site_label_1
_geom_bond_atom_site_label_2
_geom_bond_site_symmetry_2
_geom_bond_distance
_geom_bond_publ_flag
O1 C5 . 1.351(2) no
O1 N2 . 1.442(2) no
O5 C5 . 1.208(2) no
O121 C12 . 1.361(2) no
O121 H121 . 0.84 no
N2 C3 . 1.303(2) no
N4 C3 . 1.344(2) no
N4 H41 . 0.88 no
N4 H42 . 0.88 no
C3 C11 . 1.483(3) no
C5 C21 . 1.484(3) no
C11 C12 . 1.397(3) no
C11 C16 . 1.398(3) no
C12 C13 . 1.391(3) no
C13 C14 . 1.374(3) no
C13 H13 . 0.95 no
C14 C15 . 1.374(3) no
C14 H14 . 0.95 no
C15 C16 . 1.377(3) no
C15 H15 . 0.95 no
C16 H16 . 0.95 no
C21 C22 . 1.380(3) no
C21 C26 . 1.391(3) no
C22 C23 . 1.388(3) no
C22 H22 . 0.95 no
C23 C24 . 1.377(3) no
C23 H23 . 0.95 no
C24 C25 . 1.373(3) no
C24 H24 . 0.95 no
C25 C26 . 1.382(3) no
C25 H25 . 0.95 no
C26 H26 . 0.95 no

loop_
_geom_hbond_atom_site_label_D
_geom_hbond_atom_site_label_H
_geom_hbond_atom_site_label_A
_geom_hbond_site_symmetry_A
_geom_hbond_distance_DH
_geom_hbond_distance_HA
_geom_hbond_distance_DA
_geom_hbond_angle_DHA
_geom_hbond_publ_flag
N4 H41 O121 4_566 0.88 2.26 2.975(2) 138 y
N4 H42 O5 4_666 0.88 2.10 2.954(2) 163 y
O121 H121 N2 . 0.84 1.82 2.550(2) 144 y

loop_
_geom_torsion_atom_site_label_1
_geom_torsion_atom_site_label_2
_geom_torsion_atom_site_label_3
_geom_torsion_atom_site_label_4
_geom_torsion
_geom_torsion_publ_flag
C5 O1 N2 C3 178.82(16) no
O1 N2 C3 N4 1.5(3) no
O1 N2 C3 C11 179.97(15) no
N2 O1 C5 O5 -2.7(3) no
N2 O1 C5 C21 176.26(14) no
N2 C3 C11 C12 7.6(3) no
N4 C3 C11 C12 -173.83(17) no
N2 C3 C11 C16 -172.38(18) no
N4 C3 C11 C16 6.2(3) no
C16 C11 C12 O121 -179.81(18) no
C3 C11 C12 O121 0.2(3) no
C16 C11 C12 C13 -0.3(3) no
C3 C11 C12 C13 179.74(19) no
O121 C12 C13 C14 -179.80(19) no
C11 C12 C13 C14 0.6(3) no
C12 C13 C14 C15 -0.5(3) no
C13 C14 C15 C16 0.0(3) no
C14 C15 C16 C11 0.4(3) no
C12 C11 C16 C15 -0.2(3) no
C3 C11 C16 C15 179.77(18) no
O5 C5 C21 C22 -178.9(2) no
O1 C5 C21 C22 2.1(3) no
O5 C5 C21 C26 2.7(3) no
O1 C5 C21 C26 -176.26(17) no
C26 C21 C22 C23 0.7(3) no
C5 C21 C22 C23 -177.65(19) no
C21 C22 C23 C24 -0.6(3) no
C22 C23 C24 C25 0.1(3) no
C23 C24 C25 C26 0.3(3) no
C24 C25 C26 C21 -0.2(3) no
C22 C21 C26 C25 -0.3(3) no
C5 C21 C26 C25 178.17(19) no

loop_
_cod_related_entry_id
_cod_related_entry_database
_cod_related_entry_code
1 ChemSpider 21134350
